data_7115519
loop_
_publ_author_name
'Michael H. Holthausen'
'Tayseer Mahdi'
'Christoph Schlepphorst'
'Lindsay J. Hounjet'
'Jan J. Weigand'
'Douglas W. Stephan'

_publ_section_title
;
 Frustrated Lewis pair-mediated C-O or C-H bond activation of ethers
;
_journal_name_full Chem.Commun.
_journal_page_first 10038
_journal_paper_doi 10.1039/C4cc01922A
_journal_volume 50
_journal_year 2014
_chemical_formula_moiety 'C12 H28 O P, C F3 O3 S'
_chemical_formula_sum 'C13 H28 F3 O4 P S'
_chemical_formula_weight 368.38
_chemical_name_systematic
;
 ?
;
_space_group_IT_number 14
_symmetry_cell_setting monoclinic
_symmetry_space_group_name_Hall '-P 2yn'
_symmetry_space_group_name_H-M 'P 1 21/n 1'
_atom_sites_solution_hydrogens geom
_atom_sites_solution_primary direct
_atom_sites_solution_secondary difmap
_audit_creation_method SHELXL-97
_cell_angle_alpha 90.00
_cell_angle_beta 90.580(2)
_cell_angle_gamma 90.00
_cell_formula_units_Z 4
_cell_length_a 9.0615(3)
_cell_length_b 15.5070(5)
_cell_length_c 13.5090(4)
_cell_measurement_reflns_used 900
_cell_measurement_temperature 153(2)
_cell_measurement_theta_max 75
_cell_measurement_theta_min 1
_cell_volume 1898.14(10)
_computing_cell_refinement 'SAINT (Bruker AXS, 2000)'
_computing_data_collection 'SMART (Bruker AXS, 2000)'
_computing_data_reduction 'SAINT,SADABS (Bruker AXS, 2000)'
_computing_molecular_graphics
;
ORTEP3,L.J. Farrugia, J. Appl. Cryst. (1997) 30, 565
;
_computing_structure_refinement
;
SHELXL-97, G. M. Sheldrick, Acta Cryst. (2008) A64, 112-122
;
_computing_structure_solution
;
SHELXS-97 , G. M. Sheldrick, Acta Cryst. (2008) A64, 112-122
;
_diffrn_ambient_temperature 153(1)
_diffrn_detector_area_resol_mean 80
_diffrn_measured_fraction_theta_full 0.971
_diffrn_measured_fraction_theta_max 0.971
_diffrn_measurement_device_type 'CCD area detector'
_diffrn_measurement_method 'Omega and Phi scans'
_diffrn_radiation_monochromator goebel-mirror
_diffrn_radiation_source 'rotating anode'
_diffrn_radiation_type CuK\a
_diffrn_radiation_wavelength 1.54178
_diffrn_reflns_av_R_equivalents 0.0582
_diffrn_reflns_av_sigmaI/netI 0.0352
_diffrn_reflns_limit_h_max 10
_diffrn_reflns_limit_h_min -10
_diffrn_reflns_limit_k_max 18
_diffrn_reflns_limit_k_min -17
_diffrn_reflns_limit_l_max 16
_diffrn_reflns_limit_l_min -15
_diffrn_reflns_number 10730
_diffrn_reflns_theta_full 68.21
_diffrn_reflns_theta_max 68.21
_diffrn_reflns_theta_min 4.34
_exptl_absorpt_coefficient_mu 2.686
_exptl_absorpt_correction_T_max 0.6732
_exptl_absorpt_correction_T_min 0.3197
_exptl_absorpt_correction_type multi-scan
_exptl_absorpt_process_details
; 
 Corrections were done with the SADABS program, utilizing the none merged
 raw data obtained from the integration process. Integration and final cell
 refinement were done with SAINT.

 SADABS reports ratio of Tmin/Tmax = 0.492374

;
_exptl_crystal_colour colourless
_exptl_crystal_density_diffrn 1.289
_exptl_crystal_density_method 'not measured'
_exptl_crystal_description block
_exptl_crystal_F_000 784
_exptl_crystal_size_max 0.55
_exptl_crystal_size_mid 0.18
_exptl_crystal_size_min 0.16
_refine_diff_density_max 0.261
_refine_diff_density_min -0.379
_refine_diff_density_rms 0.060
_refine_ls_extinction_method none
_refine_ls_goodness_of_fit_ref 1.087
_refine_ls_hydrogen_treatment noref
_refine_ls_matrix_type full
_refine_ls_number_parameters 211
_refine_ls_number_reflns 3374
_refine_ls_number_restraints 0
_refine_ls_restrained_S_all 1.087
_refine_ls_R_factor_all 0.0409
_refine_ls_R_factor_gt 0.0378
_refine_ls_shift/su_max 0.000
_refine_ls_shift/su_mean 0.000
_refine_ls_structure_factor_coef Fsqd
_refine_ls_weighting_details 'calc w=1/[\s^2^(Fo^2^)+(0.0659P)^2^+0.3161P] where P=(Fo^2^+2Fc^2^)/3'
_refine_ls_weighting_scheme calc
_refine_ls_wR_factor_gt 0.1040
_refine_ls_wR_factor_ref 0.1059
_reflns_number_gt 3009
_reflns_number_total 3374
_reflns_threshold_expression >2sigma(I)
_cod_data_source_file c4cc01922a2.cif
_cod_data_source_block sad[tBu2PH-Et2O][OTf]
_cod_original_sg_symbol_H-M 'P 21/n'
_cod_database_code 7115519

loop_
_symmetry_equiv_pos_as_xyz
'x, y, z'
'-x+1/2, y+1/2, -z+1/2'
'-x, -y, -z'
'x-1/2, -y-1/2, z-1/2'

loop_
_atom_site_label
_atom_site_type_symbol
_atom_site_fract_x
_atom_site_fract_y
_atom_site_fract_z
_atom_site_U_iso_or_equiv
_atom_site_adp_type
_atom_site_occupancy
_atom_site_symmetry_multiplicity
_atom_site_calc_flag
_atom_site_refinement_flags
C1 C 0.1525(2) 0.19869(12) 0.28650(12) 0.0330(4) Uani 1 1 d .
C2 C 0.2763(2) 0.26552(13) 0.28876(16) 0.0458(5) Uani 1 1 d .
H2A H 0.2571 0.3079 0.3409 0.069 Uiso 1 1 calc R
H2B H 0.2806 0.2949 0.2246 0.069 Uiso 1 1 calc R
H2C H 0.3706 0.2367 0.3022 0.069 Uiso 1 1 calc R
C3 C 0.1480(3) 0.14645(15) 0.38319(14) 0.0510(5) Uani 1 1 d .
H3A H 0.2444 0.1196 0.3952 0.077 Uiso 1 1 calc R
H3B H 0.0722 0.1016 0.3776 0.077 Uiso 1 1 calc R
H3C H 0.1245 0.1849 0.4384 0.077 Uiso 1 1 calc R
C4 C 0.0029(2) 0.24353(13) 0.27276(14) 0.0414(4) Uani 1 1 d .
H4A H -0.0158 0.2810 0.3297 0.062 Uiso 1 1 calc R
H4B H -0.0752 0.2000 0.2676 0.062 Uiso 1 1 calc R
H4C H 0.0041 0.2783 0.2122 0.062 Uiso 1 1 calc R
C5 C 0.35473(18) 0.07190(11) 0.16520(13) 0.0315(4) Uani 1 1 d .
C6 C 0.4127(2) 0.03696(17) 0.26424(17) 0.0537(6) Uani 1 1 d .
H6A H 0.5014 0.0023 0.2530 0.081 Uiso 1 1 calc R
H6B H 0.3368 0.0010 0.2948 0.081 Uiso 1 1 calc R
H6C H 0.4371 0.0852 0.3083 0.081 Uiso 1 1 calc R
C7 C 0.4638(2) 0.13405(14) 0.11766(19) 0.0500(5) Uani 1 1 d .
H7A H 0.4799 0.1836 0.1615 0.075 Uiso 1 1 calc R
H7B H 0.4237 0.1541 0.0540 0.075 Uiso 1 1 calc R
H7C H 0.5578 0.1044 0.1069 0.075 Uiso 1 1 calc R
C8 C 0.3270(2) -0.00444(12) 0.09509(15) 0.0390(4) Uani 1 1 d .
H8A H 0.2958 0.0172 0.0300 0.058 Uiso 1 1 calc R
H8B H 0.2495 -0.0413 0.1222 0.058 Uiso 1 1 calc R
H8C H 0.4181 -0.0379 0.0883 0.058 Uiso 1 1 calc R
C9 C 0.11024(19) 0.16812(11) 0.06358(12) 0.0304(4) Uani 1 1 d .
H9 H 0.1642 0.1379 0.0094 0.037 Uiso 1 1 calc R
C10 C -0.0542(2) 0.15627(14) 0.04515(15) 0.0428(5) Uani 1 1 d .
H10A H -0.1095 0.1875 0.0958 0.064 Uiso 1 1 calc R
H10B H -0.0788 0.0948 0.0482 0.064 Uiso 1 1 calc R
H10C H -0.0804 0.1789 -0.0204 0.064 Uiso 1 1 calc R
C13 C 0.6785(2) 0.38680(14) 0.17799(16) 0.0467(5) Uani 1 1 d .
C11 C 0.1752(3) 0.29124(15) -0.03210(15) 0.0515(5) Uani 1 1 d .
H11A H 0.0826 0.2853 -0.0711 0.062 Uiso 1 1 calc R
H11B H 0.2544 0.2601 -0.0672 0.062 Uiso 1 1 calc R
C12 C 0.2145(3) 0.38360(16) -0.02175(19) 0.0630(7) Uani 1 1 d .
H12A H 0.1348 0.4142 0.0120 0.094 Uiso 1 1 calc R
H12B H 0.2288 0.4088 -0.0875 0.094 Uiso 1 1 calc R
H12C H 0.3060 0.3889 0.0171 0.094 Uiso 1 1 calc R
O1A O 0.15641(14) 0.25545(8) 0.06470(9) 0.0340(3) Uani 1 1 d .
O2 O 0.79737(14) 0.41446(9) 0.34791(10) 0.0412(3) Uani 1 1 d .
O3 O 0.53147(15) 0.42495(10) 0.33293(12) 0.0511(4) Uani 1 1 d .
O4 O 0.68556(15) 0.53474(8) 0.26076(11) 0.0420(3) Uani 1 1 d .
F1 F 0.56677(19) 0.40904(14) 0.11925(13) 0.0943(7) Uani 1 1 d .
F2 F 0.66921(16) 0.30259(9) 0.19435(14) 0.0774(5) Uani 1 1 d .
F3 F 0.80259(15) 0.40059(10) 0.12923(9) 0.0593(4) Uani 1 1 d .
P1 P 0.17354(4) 0.12266(2) 0.18267(3) 0.02348(14) Uani 1 1 d .
S1 S 0.67268(4) 0.44694(3) 0.29296(3) 0.02936(14) Uani 1 1 d .
H1 H 0.087(2) 0.0607(12) 0.1982(14) 0.029(5) Uiso 1 1 d .

loop_
_atom_site_aniso_label
_atom_site_aniso_U_11
_atom_site_aniso_U_22
_atom_site_aniso_U_33
_atom_site_aniso_U_23
_atom_site_aniso_U_13
_atom_site_aniso_U_12
C1 0.0386(9) 0.0345(9) 0.0260(9) -0.0045(6) -0.0010(7) 0.0093(7)
C2 0.0533(12) 0.0401(10) 0.0436(11) -0.0172(8) -0.0124(9) 0.0005(9)
C3 0.0688(14) 0.0599(13) 0.0243(10) 0.0025(8) 0.0009(9) 0.0197(11)
C4 0.0419(10) 0.0462(11) 0.0360(10) -0.0052(8) 0.0028(8) 0.0146(8)
C5 0.0268(8) 0.0318(9) 0.0359(10) -0.0035(7) -0.0012(7) 0.0046(7)
C6 0.0459(11) 0.0703(15) 0.0448(13) -0.0014(10) -0.0095(9) 0.0286(11)
C7 0.0302(9) 0.0451(11) 0.0748(15) -0.0126(10) 0.0142(9) -0.0069(8)
C8 0.0425(10) 0.0304(9) 0.0442(10) -0.0048(8) 0.0055(8) 0.0051(8)
C9 0.0349(8) 0.0306(9) 0.0258(8) 0.0000(6) -0.0038(6) 0.0004(7)
C10 0.0395(10) 0.0534(12) 0.0351(10) 0.0037(8) -0.0136(8) -0.0055(9)
C13 0.0396(11) 0.0498(13) 0.0506(13) -0.0179(9) -0.0121(9) 0.0053(9)
C11 0.0719(14) 0.0496(12) 0.0330(11) 0.0144(8) 0.0032(10) -0.0036(11)
C12 0.0802(17) 0.0530(14) 0.0557(15) 0.0229(11) 0.0007(12) -0.0129(12)
O1A 0.0436(7) 0.0314(6) 0.0271(6) 0.0056(5) -0.0006(5) -0.0027(5)
O2 0.0388(7) 0.0476(8) 0.0371(7) 0.0015(6) -0.0055(5) 0.0064(6)
O3 0.0358(7) 0.0469(8) 0.0710(10) 0.0127(7) 0.0184(7) 0.0040(6)
O4 0.0471(8) 0.0290(7) 0.0501(8) 0.0044(6) 0.0089(6) 0.0034(6)
F1 0.0735(10) 0.1379(17) 0.0706(11) -0.0440(11) -0.0447(9) 0.0336(10)
F2 0.0620(9) 0.0458(8) 0.1243(14) -0.0386(8) -0.0004(9) -0.0102(6)
F3 0.0633(8) 0.0743(9) 0.0406(7) -0.0134(6) 0.0103(6) 0.0098(7)
P1 0.0227(2) 0.0234(2) 0.0242(2) -0.00034(13) -0.00206(15) 0.00005(14)
S1 0.0279(2) 0.0282(2) 0.0320(2) 0.00110(14) 0.00337(16) 0.00224(15)

loop_
_atom_type_symbol
_atom_type_description
_atom_type_scat_dispersion_real
_atom_type_scat_dispersion_imag
_atom_type_scat_source
C C 0.0181 0.0091 'International Tables Vol C Tables 4.2.6.8 and 6.1.1.4'
H H 0.0000 0.0000 'International Tables Vol C Tables 4.2.6.8 and 6.1.1.4'
O O 0.0492 0.0322 'International Tables Vol C Tables 4.2.6.8 and 6.1.1.4'
F F 0.0727 0.0534 'International Tables Vol C Tables 4.2.6.8 and 6.1.1.4'
P P 0.2955 0.4335 'International Tables Vol C Tables 4.2.6.8 and 6.1.1.4'
S S 0.3331 0.5567 'International Tables Vol C Tables 4.2.6.8 and 6.1.1.4'

loop_
_geom_angle_atom_site_label_1
_geom_angle_atom_site_label_2
_geom_angle_atom_site_label_3
_geom_angle
C2 C1 C4 110.07(16)
C2 C1 C3 111.47(17)
C4 C1 C3 108.12(16)
C2 C1 P1 111.54(13)
C4 C1 P1 107.23(12)
C3 C1 P1 108.24(13)
C1 C2 H2A 109.5
C1 C2 H2B 109.5
H2A C2 H2B 109.5
C1 C2 H2C 109.5
H2A C2 H2C 109.5
H2B C2 H2C 109.5
C1 C3 H3A 109.5
C1 C3 H3B 109.5
H3A C3 H3B 109.5
C1 C3 H3C 109.5
H3A C3 H3C 109.5
H3B C3 H3C 109.5
C1 C4 H4A 109.5
C1 C4 H4B 109.5
H4A C4 H4B 109.5
C1 C4 H4C 109.5
H4A C4 H4C 109.5
H4B C4 H4C 109.5
C7 C5 C6 111.90(18)
C7 C5 C8 109.25(16)
C6 C5 C8 108.58(16)
C7 C5 P1 111.51(13)
C6 C5 P1 109.77(13)
C8 C5 P1 105.59(12)
C5 C6 H6A 109.5
C5 C6 H6B 109.5
H6A C6 H6B 109.5
C5 C6 H6C 109.5
H6A C6 H6C 109.5
H6B C6 H6C 109.5
C5 C7 H7A 109.5
C5 C7 H7B 109.5
H7A C7 H7B 109.5
C5 C7 H7C 109.5
H7A C7 H7C 109.5
H7B C7 H7C 109.5
C5 C8 H8A 109.5
C5 C8 H8B 109.5
H8A C8 H8B 109.5
C5 C8 H8C 109.5
H8A C8 H8C 109.5
H8B C8 H8C 109.5
O1A C9 C10 113.97(15)
O1A C9 P1 105.48(11)
C10 C9 P1 113.13(13)
O1A C9 H9 108.0
C10 C9 H9 108.0
P1 C9 H9 108.0
C9 C10 H10A 109.5
C9 C10 H10B 109.5
H10A C10 H10B 109.5
C9 C10 H10C 109.5
H10A C10 H10C 109.5
H10B C10 H10C 109.5
F1 C13 F3 107.9(2)
F1 C13 F2 107.85(19)
F3 C13 F2 107.25(17)
F1 C13 S1 110.52(15)
F3 C13 S1 112.00(14)
F2 C13 S1 111.17(17)
O1A C11 C12 108.60(19)
O1A C11 H11A 110.0
C12 C11 H11A 110.0
O1A C11 H11B 110.0
C12 C11 H11B 110.0
H11A C11 H11B 108.4
C11 C12 H12A 109.5
C11 C12 H12B 109.5
H12A C12 H12B 109.5
C11 C12 H12C 109.5
H12A C12 H12C 109.5
H12B C12 H12C 109.5
C9 O1A C11 113.46(14)
C5 P1 C9 108.80(8)
C5 P1 C1 118.11(8)
C9 P1 C1 112.69(8)
C5 P1 H1 104.8(9)
C9 P1 H1 104.3(9)
C1 P1 H1 106.9(9)
O4 S1 O3 114.54(8)
O4 S1 O2 115.05(9)
O3 S1 O2 114.95(9)
O4 S1 C13 103.02(10)
O3 S1 C13 103.52(10)
O2 S1 C13 103.46(9)

loop_
_geom_bond_atom_site_label_1
_geom_bond_atom_site_label_2
_geom_bond_distance
C1 C2 1.528(3)
C1 C4 1.533(2)
C1 C3 1.538(3)
C1 P1 1.8438(17)
C2 H2A 0.9800
C2 H2B 0.9800
C2 H2C 0.9800
C3 H3A 0.9800
C3 H3B 0.9800
C3 H3C 0.9800
C4 H4A 0.9800
C4 H4B 0.9800
C4 H4C 0.9800
C5 C7 1.527(3)
C5 C6 1.531(3)
C5 C8 1.535(2)
C5 P1 1.8382(17)
C6 H6A 0.9800
C6 H6B 0.9800
C6 H6C 0.9800
C7 H7A 0.9800
C7 H7B 0.9800
C7 H7C 0.9800
C8 H8A 0.9800
C8 H8B 0.9800
C8 H8C 0.9800
C9 O1A 1.417(2)
C9 C10 1.519(2)
C9 P1 1.8428(17)
C9 H9 1.0000
C10 H10A 0.9800
C10 H10B 0.9800
C10 H10C 0.9800
C13 F1 1.326(2)
C13 F3 1.326(3)
C13 F2 1.327(3)
C13 S1 1.813(2)
C11 O1A 1.432(2)
C11 C12 1.482(3)
C11 H11A 0.9900
C11 H11B 0.9900
C12 H12A 0.9800
C12 H12B 0.9800
C12 H12C 0.9800
O2 S1 1.4368(13)
O3 S1 1.4349(14)
O4 S1 1.4344(13)
P1 H1 1.262(19)

loop_
_geom_torsion_atom_site_label_1
_geom_torsion_atom_site_label_2
_geom_torsion_atom_site_label_3
_geom_torsion_atom_site_label_4
_geom_torsion
C10 C9 O1A C11 -80.4(2)
P1 C9 O1A C11 154.86(14)
C12 C11 O1A C9 176.65(18)
C7 C5 P1 C9 53.02(16)
C6 C5 P1 C9 177.61(14)
C8 C5 P1 C9 -65.53(14)
C7 C5 P1 C1 -77.06(16)
C6 C5 P1 C1 47.53(17)
C8 C5 P1 C1 164.39(12)
O1A C9 P1 C5 -93.81(12)
C10 C9 P1 C5 140.98(13)
O1A C9 P1 C1 39.18(14)
C10 C9 P1 C1 -86.04(15)
C2 C1 P1 C5 49.13(16)
C4 C1 P1 C5 169.71(12)
C3 C1 P1 C5 -73.86(16)
C2 C1 P1 C9 -79.14(15)
C4 C1 P1 C9 41.44(15)
C3 C1 P1 C9 157.87(13)
F1 C13 S1 O4 -60.92(19)
F3 C13 S1 O4 59.39(17)
F2 C13 S1 O4 179.35(13)
F1 C13 S1 O3 58.7(2)
F3 C13 S1 O3 178.99(15)
F2 C13 S1 O3 -61.04(15)
F1 C13 S1 O2 178.93(18)
F3 C13 S1 O2 -60.76(17)
F2 C13 S1 O2 59.20(16)
